data_7158037
loop_
_publ_author_name
'Chen, Mengjia'
'Meng, Haifang'
'Yang, Fang'
'Wang, Yani'
'Chen, Chen'
'Zhu, Bolin'

_publ_section_title
;
 Rhodium(iii)-catalyzed switchable C-H acylmethylation and annulation of
 2,2'-bipyridine derivatives with sulfoxonium ylides.
;
_journal_issue 19
_journal_name_full 'Organic &amp; biomolecular chemistry'
_journal_page_first 4268
_journal_page_last 4271
_journal_paper_doi 10.1039/d1ob00590a
_journal_volume 19
_journal_year 2021
_chemical_formula_sum 'C19 H15 Br N2 O'
_chemical_formula_weight 367.24
_space_group_crystal_system monoclinic
_space_group_IT_number 14
_space_group_name_Hall '-P 2ybc'
_space_group_name_H-M_alt 'P 1 21/c 1'
_atom_sites_solution_hydrogens mixed
_audit_creation_method SHELXL-2013
_audit_update_record
;
2020-09-24 deposited with the CCDC.	2021-04-20 downloaded from the CCDC.
;
_cell_angle_alpha 90
_cell_angle_beta 95.635(7)
_cell_angle_gamma 90
_cell_formula_units_Z 4
_cell_length_a 10.730(4)
_cell_length_b 9.218(3)
_cell_length_c 16.091(6)
_cell_measurement_reflns_used 1719
_cell_measurement_temperature 296(2)
_cell_measurement_theta_max 23.90
_cell_measurement_theta_min 2.92
_cell_volume 1583.9(10)
_computing_cell_refinement 'Bruker SMART'
_computing_data_collection 'Bruker SMART'
_computing_data_reduction 'Bruker SAINT'
_computing_molecular_graphics 'Bruker SHELXTL'
_computing_publication_material 'Bruker SHELXTL'
_computing_structure_refinement 'SHELXL-2013 (Sheldrick, 2013)'
_computing_structure_solution 'Bruker SHELXTL'
_diffrn_ambient_temperature 296(2)
_diffrn_measured_fraction_theta_full 0.999
_diffrn_measured_fraction_theta_max 1.000
_diffrn_measurement_device_type 'CCD area detector'
_diffrn_measurement_method 'phi and omega scans'
_diffrn_radiation_type MoK\a
_diffrn_radiation_wavelength 0.71073
_diffrn_reflns_av_R_equivalents 0.0611
_diffrn_reflns_av_unetI/netI 0.0661
_diffrn_reflns_Laue_measured_fraction_full 0.999
_diffrn_reflns_Laue_measured_fraction_max 1.000
_diffrn_reflns_limit_h_max 13
_diffrn_reflns_limit_h_min -13
_diffrn_reflns_limit_k_max 11
_diffrn_reflns_limit_k_min -9
_diffrn_reflns_limit_l_max 18
_diffrn_reflns_limit_l_min -20
_diffrn_reflns_number 10044
_diffrn_reflns_point_group_measured_fraction_full 0.999
_diffrn_reflns_point_group_measured_fraction_max 1.000
_diffrn_reflns_theta_full 25.242
_diffrn_reflns_theta_max 26.499
_diffrn_reflns_theta_min 1.907
_exptl_absorpt_coefficient_mu 2.601
_exptl_absorpt_correction_type multi-scan
_exptl_absorpt_process_details SADABS
_exptl_crystal_colour GREEN
_exptl_crystal_density_diffrn 1.540
_exptl_crystal_density_meas ?
_exptl_crystal_description BLOCK
_exptl_crystal_F_000 744
_exptl_crystal_size_max 0.220
_exptl_crystal_size_mid 0.210
_exptl_crystal_size_min 0.180
_exptl_transmission_factor_max 0.652
_exptl_transmission_factor_min 0.598
_refine_diff_density_max 0.337
_refine_diff_density_min -0.433
_refine_diff_density_rms 0.070
_refine_ls_extinction_method none
_refine_ls_goodness_of_fit_ref 1.030
_refine_ls_hydrogen_treatment constr
_refine_ls_matrix_type full
_refine_ls_number_parameters 208
_refine_ls_number_reflns 3285
_refine_ls_number_restraints 0
_refine_ls_restrained_S_all 1.030
_refine_ls_R_factor_all 0.0737
_refine_ls_R_factor_gt 0.0416
_refine_ls_shift/su_max 0.001
_refine_ls_shift/su_mean 0.000
_refine_ls_structure_factor_coef Fsqd
_refine_ls_weighting_details
; 
 w=1/[\s^2^(Fo^2^)+(0.0312P)^2^] 
 where P=(Fo^2^+2Fc^2^)/3 
;
_refine_ls_weighting_scheme calc
_refine_ls_wR_factor_gt 0.0812
_refine_ls_wR_factor_ref 0.0885
_reflns_Friedel_coverage 0.000
_reflns_number_gt 2215
_reflns_number_total 3285
_reflns_threshold_expression 'I > 2\s(I)'
_cod_data_source_file d1ob00590a2.cif
_cod_data_source_block n191217a
_cod_depositor_comments
;
The following automatic conversions were performed:

data item '_exptl_absorpt_correction_type' value 'MULTI-SCAN' was
changed to 'multi-scan' in accordance with the
/home/data/users/saulius/crontab/automatic-downloads/rss-feeds/RSC/lib/dictionaries/cif_core.dic
dictionary named 'cif_core.dic' version 2.4.2 last updated on
2011-04-26.

data item '_exptl_crystal_density_meas' value 'NONE' was changed to
'?' -- the value is perceived as not measured.

Automatic conversion script
Id: cif_fix_values 7556 2019-12-06 15:28:31Z antanas 

 Adding full bibliography for 7158037--7158039.cif.
;
_cod_original_sg_symbol_H-M 'P 21/c'
_cod_database_code 7158037
_shelx_space_group_comment
; 
The symmetry employed for this shelxl refinement is uniquely defined 
by the following loop, which should always be used as a source of 
symmetry information in preference to the above space-group names. 
They are only intended as comments. 
;
_shelx_estimated_absorpt_t_min 0.598
_shelx_estimated_absorpt_t_max 0.652
_shelxl_version_number 2013-2

loop_
_space_group_symop_operation_xyz
'x, y, z'
'-x, y+1/2, -z+1/2'
'-x, -y, -z'
'x, -y-1/2, z-1/2'

loop_
_atom_site_label
_atom_site_type_symbol
_atom_site_fract_x
_atom_site_fract_y
_atom_site_fract_z
_atom_site_U_iso_or_equiv
_atom_site_adp_type
_atom_site_occupancy
_atom_site_site_symmetry_order
_atom_site_calc_flag
_atom_site_refinement_flags_posn
_atom_site_refinement_flags_adp
_atom_site_refinement_flags_occupancy
_atom_site_disorder_assembly
_atom_site_disorder_group
Br1 Br 0.62980(3) 0.52825(4) 0.21186(2) 0.04612(14) Uani 1 1 d . . . . .
N1 N 0.4741(2) 0.5400(3) 0.33640(15) 0.0348(6) Uani 1 1 d . . . . .
N2 N 0.2626(2) 0.5526(3) 0.49474(17) 0.0437(7) Uani 1 1 d . . . . .
O1 O 0.2653(2) 0.8942(3) 0.44597(15) 0.0606(7) Uani 1 1 d . . . . .
C1 C 0.5677(3) 0.6092(3) 0.30813(18) 0.0340(7) Uani 1 1 d . . . . .
C2 C 0.6232(3) 0.7317(3) 0.3439(2) 0.0422(8) Uani 1 1 d . . . . .
H2 H 0.6892 0.7779 0.3213 0.051 Uiso 1 1 calc R U . . .
C3 C 0.5760(3) 0.7817(3) 0.4142(2) 0.0396(8) Uani 1 1 d . . . . .
H3 H 0.6118 0.8634 0.4407 0.048 Uiso 1 1 calc R U . . .
C4 C 0.4760(3) 0.7143(3) 0.44768(19) 0.0333(7) Uani 1 1 d . . . . .
C5 C 0.4264(2) 0.5921(3) 0.40541(18) 0.0315(7) Uani 1 1 d . . . . .
C6 C 0.3205(3) 0.5041(3) 0.4313(2) 0.0327(7) Uani 1 1 d . . . . .
C7 C 0.2850(3) 0.3766(3) 0.3900(2) 0.0431(8) Uani 1 1 d . . . . .
H7 H 0.3258 0.3460 0.3447 0.052 Uiso 1 1 calc R U . . .
C8 C 0.1884(3) 0.2956(4) 0.4168(2) 0.0528(9) Uani 1 1 d . . . . .
H8 H 0.1642 0.2086 0.3907 0.063 Uiso 1 1 calc R U . . .
C9 C 0.1291(3) 0.3460(4) 0.4822(2) 0.0529(9) Uani 1 1 d . . . . .
H9 H 0.0628 0.2948 0.5011 0.064 Uiso 1 1 calc R U . . .
C10 C 0.1692(3) 0.4731(4) 0.5193(2) 0.0532(9) Uani 1 1 d . . . . .
H10 H 0.1289 0.5061 0.5643 0.064 Uiso 1 1 calc R U . . .
C11 C 0.4314(3) 0.7745(3) 0.52535(19) 0.0378(8) Uani 1 1 d . . . . .
H11A H 0.4920 0.8451 0.5489 0.045 Uiso 1 1 calc R U . . .
H11B H 0.4283 0.6965 0.5656 0.045 Uiso 1 1 calc R U . . .
C12 C 0.3043(3) 0.8460(3) 0.5135(2) 0.0353(7) Uani 1 1 d . . . . .
C13 C 0.2327(3) 0.8660(3) 0.58698(19) 0.0344(7) Uani 1 1 d . . . . .
C14 C 0.1302(3) 0.9578(3) 0.5797(2) 0.0425(8) Uani 1 1 d . . . . .
H14 H 0.1099 1.0076 0.5299 0.051 Uiso 1 1 calc R U . . .
C15 C 0.0582(3) 0.9766(4) 0.6446(2) 0.0494(9) Uani 1 1 d . . . . .
H15 H -0.0103 1.0388 0.6379 0.059 Uiso 1 1 calc R U . . .
C16 C 0.0849(3) 0.9054(4) 0.7196(2) 0.0467(9) Uani 1 1 d . . . . .
C17 C 0.1889(3) 0.8176(4) 0.7269(2) 0.0533(9) Uani 1 1 d . . . . .
H17 H 0.2104 0.7700 0.7772 0.064 Uiso 1 1 calc R U . . .
C18 C 0.2620(3) 0.7979(4) 0.6626(2) 0.0478(9) Uani 1 1 d . . . . .
H18 H 0.3320 0.7380 0.6701 0.057 Uiso 1 1 calc R U . . .
C19 C 0.0040(3) 0.9216(5) 0.7891(2) 0.0733(12) Uani 1 1 d . . . . .
H19A H -0.0316 1.0172 0.7875 0.110 Uiso 1 1 d R U . . .
H19B H 0.0533 0.9073 0.8415 0.110 Uiso 1 1 d R U . . .
H19C H -0.0619 0.8509 0.7830 0.110 Uiso 1 1 d R U . . .

loop_
_atom_site_aniso_label
_atom_site_aniso_U_11
_atom_site_aniso_U_22
_atom_site_aniso_U_33
_atom_site_aniso_U_23
_atom_site_aniso_U_13
_atom_site_aniso_U_12
Br1 0.0535(2) 0.0477(2) 0.0394(2) 0.00161(17) 0.01596(15) 0.00364(17)
N1 0.0385(14) 0.0330(14) 0.0338(15) 0.0000(12) 0.0074(12) 0.0007(12)
N2 0.0442(15) 0.0392(17) 0.0505(18) -0.0045(13) 0.0185(14) -0.0031(12)
O1 0.0705(17) 0.0662(17) 0.0478(16) 0.0215(13) 0.0193(13) 0.0296(13)
C1 0.0368(17) 0.0326(18) 0.0337(18) 0.0042(14) 0.0087(14) 0.0051(14)
C2 0.0437(19) 0.0382(19) 0.046(2) 0.0061(16) 0.0136(16) -0.0059(15)
C3 0.0434(19) 0.0267(17) 0.049(2) -0.0042(15) 0.0064(16) -0.0024(14)
C4 0.0382(17) 0.0258(16) 0.0359(19) -0.0004(13) 0.0032(14) 0.0048(13)
C5 0.0308(15) 0.0290(16) 0.0347(18) 0.0059(14) 0.0034(13) 0.0022(13)
C6 0.0324(15) 0.0283(18) 0.0375(18) -0.0002(13) 0.0036(14) 0.0014(12)
C7 0.0403(18) 0.045(2) 0.045(2) -0.0085(16) 0.0111(15) -0.0052(15)
C8 0.051(2) 0.044(2) 0.065(3) -0.0072(18) 0.0099(19) -0.0149(16)
C9 0.043(2) 0.049(2) 0.069(3) 0.0091(19) 0.0150(19) -0.0069(16)
C10 0.055(2) 0.052(2) 0.057(2) 0.0027(19) 0.0234(18) 0.0003(18)
C11 0.0409(18) 0.0342(18) 0.038(2) -0.0087(14) 0.0041(15) -0.0004(13)
C12 0.0431(18) 0.0232(16) 0.041(2) -0.0001(14) 0.0103(15) 0.0030(13)
C13 0.0395(17) 0.0260(16) 0.0378(19) -0.0019(14) 0.0038(14) -0.0012(13)
C14 0.0436(18) 0.0396(19) 0.045(2) 0.0043(16) 0.0055(16) 0.0034(15)
C15 0.0409(18) 0.046(2) 0.062(3) -0.0095(19) 0.0096(18) 0.0046(16)
C16 0.0417(19) 0.052(2) 0.048(2) -0.0166(18) 0.0090(17) -0.0046(17)
C17 0.059(2) 0.062(3) 0.039(2) 0.0026(18) 0.0088(18) 0.0048(19)
C18 0.049(2) 0.054(2) 0.041(2) 0.0027(17) 0.0064(17) 0.0131(17)
C19 0.060(2) 0.102(4) 0.061(3) -0.014(2) 0.022(2) 0.002(2)

loop_
_atom_type_symbol
_atom_type_description
_atom_type_scat_dispersion_real
_atom_type_scat_dispersion_imag
_atom_type_scat_source
C C 0.0033 0.0016 'International Tables Vol C Tables 4.2.6.8 and 6.1.1.4'
H H 0.0000 0.0000 'International Tables Vol C Tables 4.2.6.8 and 6.1.1.4'
N N 0.0061 0.0033 'International Tables Vol C Tables 4.2.6.8 and 6.1.1.4'
O O 0.0106 0.0060 'International Tables Vol C Tables 4.2.6.8 and 6.1.1.4'
Br Br -0.2901 2.4595 'International Tables Vol C Tables 4.2.6.8 and 6.1.1.4'

loop_
_geom_angle_atom_site_label_1
_geom_angle_atom_site_label_2
_geom_angle_atom_site_label_3
_geom_angle
_geom_angle_site_symmetry_1
_geom_angle_site_symmetry_3
_geom_angle_publ_flag
C1 N1 C5 118.4(3) . . ?
C6 N2 C10 117.8(3) . . ?
N1 C1 C2 124.8(3) . . ?
N1 C1 Br1 115.8(2) . . ?
C2 C1 Br1 119.4(2) . . ?
C3 C2 C1 116.3(3) . . ?
C3 C2 H2 121.8 . . ?
C1 C2 H2 121.8 . . ?
C2 C3 C4 122.2(3) . . ?
C2 C3 H3 118.9 . . ?
C4 C3 H3 118.9 . . ?
C5 C4 C3 116.3(3) . . ?
C5 C4 C11 124.9(3) . . ?
C3 C4 C11 118.8(3) . . ?
N1 C5 C4 122.0(3) . . ?
N1 C5 C6 113.3(2) . . ?
C4 C5 C6 124.7(3) . . ?
N2 C6 C7 121.9(3) . . ?
N2 C6 C5 117.4(3) . . ?
C7 C6 C5 120.6(3) . . ?
C8 C7 C6 119.3(3) . . ?
C8 C7 H7 120.4 . . ?
C6 C7 H7 120.4 . . ?
C9 C8 C7 118.5(3) . . ?
C9 C8 H8 120.7 . . ?
C7 C8 H8 120.7 . . ?
C8 C9 C10 118.6(3) . . ?
C8 C9 H9 120.7 . . ?
C10 C9 H9 120.7 . . ?
N2 C10 C9 123.8(3) . . ?
N2 C10 H10 118.1 . . ?
C9 C10 H10 118.1 . . ?
C4 C11 C12 114.7(2) . . ?
C4 C11 H11A 108.6 . . ?
C12 C11 H11A 108.6 . . ?
C4 C11 H11B 108.6 . . ?
C12 C11 H11B 108.6 . . ?
H11A C11 H11B 107.6 . . ?
O1 C12 C13 120.7(3) . . ?
O1 C12 C11 120.1(3) . . ?
C13 C12 C11 119.1(3) . . ?
C18 C13 C14 117.6(3) . . ?
C18 C13 C12 123.8(3) . . ?
C14 C13 C12 118.6(3) . . ?
C15 C14 C13 121.1(3) . . ?
C15 C14 H14 119.4 . . ?
C13 C14 H14 119.4 . . ?
C14 C15 C16 121.5(3) . . ?
C14 C15 H15 119.3 . . ?
C16 C15 H15 119.3 . . ?
C17 C16 C15 116.9(3) . . ?
C17 C16 C19 121.6(3) . . ?
C15 C16 C19 121.5(3) . . ?
C18 C17 C16 122.3(3) . . ?
C18 C17 H17 118.8 . . ?
C16 C17 H17 118.8 . . ?
C17 C18 C13 120.5(3) . . ?
C17 C18 H18 119.7 . . ?
C13 C18 H18 119.7 . . ?
C16 C19 H19A 109.4 . . ?
C16 C19 H19B 109.6 . . ?
H19A C19 H19B 109.5 . . ?
C16 C19 H19C 109.5 . . ?
H19A C19 H19C 109.5 . . ?
H19B C19 H19C 109.5 . . ?

loop_
_geom_bond_atom_site_label_1
_geom_bond_atom_site_label_2
_geom_bond_distance
_geom_bond_site_symmetry_2
_geom_bond_publ_flag
Br1 C1 1.899(3) . ?
N1 C1 1.309(4) . ?
N1 C5 1.355(4) . ?
N2 C6 1.324(4) . ?
N2 C10 1.333(4) . ?
O1 C12 1.210(3) . ?
C1 C2 1.376(4) . ?
C2 C3 1.365(4) . ?
C2 H2 0.9300 . ?
C3 C4 1.393(4) . ?
C3 H3 0.9300 . ?
C4 C5 1.394(4) . ?
C4 C11 1.489(4) . ?
C5 C6 1.489(4) . ?
C6 C7 1.385(4) . ?
C7 C8 1.381(4) . ?
C7 H7 0.9300 . ?
C8 C9 1.364(5) . ?
C8 H8 0.9300 . ?
C9 C10 1.365(5) . ?
C9 H9 0.9300 . ?
C10 H10 0.9300 . ?
C11 C12 1.509(4) . ?
C11 H11A 0.9700 . ?
C11 H11B 0.9700 . ?
C12 C13 1.483(4) . ?
C13 C18 1.378(4) . ?
C13 C14 1.384(4) . ?
C14 C15 1.369(5) . ?
C14 H14 0.9300 . ?
C15 C16 1.379(5) . ?
C15 H15 0.9300 . ?
C16 C17 1.374(5) . ?
C16 C19 1.489(5) . ?
C17 C18 1.370(4) . ?
C17 H17 0.9300 . ?
C18 H18 0.9300 . ?
C19 H19A 0.9600 . ?
C19 H19B 0.9600 . ?
C19 H19C 0.9600 . ?

loop_
_geom_torsion_atom_site_label_1
_geom_torsion_atom_site_label_2
_geom_torsion_atom_site_label_3
_geom_torsion_atom_site_label_4
_geom_torsion
_geom_torsion_site_symmetry_1
_geom_torsion_site_symmetry_2
_geom_torsion_site_symmetry_3
_geom_torsion_site_symmetry_4
_geom_torsion_publ_flag
C5 N1 C1 C2 0.6(4) . . . . ?
C5 N1 C1 Br1 179.5(2) . . . . ?
N1 C1 C2 C3 0.6(5) . . . . ?
Br1 C1 C2 C3 -178.2(2) . . . . ?
C1 C2 C3 C4 -0.9(5) . . . . ?
C2 C3 C4 C5 0.2(4) . . . . ?
C2 C3 C4 C11 179.1(3) . . . . ?
C1 N1 C5 C4 -1.5(4) . . . . ?
C1 N1 C5 C6 180.0(2) . . . . ?
C3 C4 C5 N1 1.1(4) . . . . ?
C11 C4 C5 N1 -177.8(3) . . . . ?
C3 C4 C5 C6 179.4(3) . . . . ?
C11 C4 C5 C6 0.5(4) . . . . ?
C10 N2 C6 C7 1.2(5) . . . . ?
C10 N2 C6 C5 -178.8(3) . . . . ?
N1 C5 C6 N2 -175.5(3) . . . . ?
C4 C5 C6 N2 6.0(4) . . . . ?
N1 C5 C6 C7 4.6(4) . . . . ?
C4 C5 C6 C7 -173.9(3) . . . . ?
N2 C6 C7 C8 -1.5(5) . . . . ?
C5 C6 C7 C8 178.4(3) . . . . ?
C6 C7 C8 C9 1.4(5) . . . . ?
C7 C8 C9 C10 -1.1(5) . . . . ?
C6 N2 C10 C9 -0.8(5) . . . . ?
C8 C9 C10 N2 0.8(6) . . . . ?
C5 C4 C11 C12 -70.9(4) . . . . ?
C3 C4 C11 C12 110.3(3) . . . . ?
C4 C11 C12 O1 -24.4(4) . . . . ?
C4 C11 C12 C13 160.1(3) . . . . ?
O1 C12 C13 C18 170.7(3) . . . . ?
C11 C12 C13 C18 -13.8(4) . . . . ?
O1 C12 C13 C14 -9.1(4) . . . . ?
C11 C12 C13 C14 166.4(3) . . . . ?
C18 C13 C14 C15 -2.0(5) . . . . ?
C12 C13 C14 C15 177.8(3) . . . . ?
C13 C14 C15 C16 0.2(5) . . . . ?
C14 C15 C16 C17 1.6(5) . . . . ?
C14 C15 C16 C19 -177.8(3) . . . . ?
C15 C16 C17 C18 -1.5(5) . . . . ?
C19 C16 C17 C18 177.9(3) . . . . ?
C16 C17 C18 C13 -0.4(6) . . . . ?
C14 C13 C18 C17 2.1(5) . . . . ?
C12 C13 C18 C17 -177.7(3) . . . . ?
